data_7063708
loop_
_publ_author_name
'Rajput, Sagrika'
'M. T., Nithya'
'Dhala, Sasmita'
'Venkatasubbaiah, Krishnan'
'Nembenna, Sharanappa'

_publ_section_title
;
 Exploring tetra-coordinate bis-guanidinate-supported boron complexes:
 synthesis, characterization, and photophysical properties
;
_journal_issue 16
_journal_name_full 'New Journal of Chemistry'
_journal_page_first 6731
_journal_page_last 6740
_journal_paper_doi 10.1039/D5NJ00446B
_journal_volume 49
_journal_year 2025
_chemical_formula_moiety '3(C44 H44 B N5 O2), 2(C4 H8 O), 2(C4 H6 O)'
_chemical_formula_sum 'C148 H160 B3 N15 O10'
_chemical_formula_weight 2341.33
_space_group_crystal_system monoclinic
_space_group_IT_number 5
_space_group_name_Hall 'C 2y'
_space_group_name_H-M_alt 'C 1 2 1'
_atom_sites_solution_hydrogens geom
_atom_sites_solution_primary iterative
_audit_creation_date 2025-02-24
_audit_creation_method
;
Olex2 1.5-ac5-021
(compiled 2022.02.15 svn.rf212a0ae for Rigaku Oxford Diffraction, GUI svn.r6439)
;
_audit_update_record
;
2025-03-05 deposited with the CCDC.	2025-03-18 downloaded from the CCDC.
;
_cell_angle_alpha 90
_cell_angle_beta 115.055(3)
_cell_angle_gamma 90
_cell_formula_units_Z 2
_cell_length_a 20.7642(6)
_cell_length_b 17.1299(3)
_cell_length_c 21.1867(6)
_cell_measurement_reflns_used 16555
_cell_measurement_temperature 99.99(11)
_cell_measurement_theta_max 77.0560
_cell_measurement_theta_min 3.5990
_cell_volume 6826.8(3)
_computing_cell_refinement 'CrysAlisPro 1.171.42.89a (Rigaku OD, 2023)'
_computing_data_collection 'CrysAlisPro 1.171.42.89a (Rigaku OD, 2023)'
_computing_data_reduction 'CrysAlisPro 1.171.42.89a (Rigaku OD, 2023)'
_computing_molecular_graphics 'Olex2 1.5-ac5-021 (Dolomanov et al., 2009)'
_computing_publication_material 'Olex2 1.5-ac5-021 (Dolomanov et al., 2009)'
_computing_structure_refinement 'SHELXL 2014/7 (Sheldrick, 2015)'
_computing_structure_solution 'olex2.solve 1.5-ac5-021 (Bourhis et al., 2015)'
_diffrn_ambient_temperature 99.99(11)
_diffrn_detector_area_resol_mean 5.8140
_diffrn_detector_type 'Pilatus 200K'
_diffrn_measured_fraction_theta_full 1.000
_diffrn_measured_fraction_theta_max 0.976
_diffrn_measurement_details
;
List of Runs (angles in degrees, time in seconds):

  # Type    Start    End  Width  t~exp~   \w     \q     \k     \f   Frames
#--------------------------------------------------------------------------
  1  \w    -67.00  30.00   0.50    1.20    --  -38.50  87.00 124.00  194
  2  \w     -9.00  78.00   0.50    1.20    --   48.56 -87.00   6.00  174
  3  \w     39.00 136.00   0.50    5.12    --  106.83 -87.00   6.00  194
  4  \w    102.00 175.00   0.50    5.12    --  106.83  87.00 124.00  146
  5  \w    -50.00  24.00   0.50    1.20    --  -38.50  57.00-120.00  148
  6  \w   -101.00 -27.00   0.50    1.20    --  -38.50 -57.00 -60.00  148
  7  \w    -42.00  28.00   0.50    1.20    --  -38.50  38.00  30.00  140
  8  \w     37.00 112.00   0.50    1.20    --   48.56  57.00-150.00  150
  9  \w     39.00 110.00   0.50    5.12    --  106.83 -30.00  60.00  142
 10  \w     42.00 111.00   0.50    5.12    --  106.83 -45.00-180.00  138
 11  \w    104.00 175.00   0.50    5.12    --  106.83  30.00  90.00  142
 12  \w     63.00 110.00   0.50    5.12    --  106.83 -30.00 -30.00   94
 13  \w     39.00 114.00   0.50    5.12    --  106.83 -15.00-150.00  150
 14  \w     59.00 110.00   0.50    5.12    --  106.83 -45.00   0.00  102
 15  \w    111.00 162.00   0.50    5.12    --  106.83  30.00   0.00  102
 16  \w     43.00 111.00   0.50    5.12    --  106.83 -45.00 -60.00  136
 17  \w     43.00 111.00   0.50    5.12    --  106.83 -45.00 120.00  136
 18  \w     39.00  99.00   0.50    5.12    --  106.83 -94.00 -30.00  120
 19  \w    107.00 175.00   0.50    5.12    --  106.83  15.00  60.00  136
;
_diffrn_measurement_device 'four-circle diffractometer'
_diffrn_measurement_device_type 'SuperNova, Dual, Cu at home/near, Pilatus 200K'
_diffrn_measurement_method '\w scans'
_diffrn_radiation_type CuK\a
_diffrn_radiation_wavelength 1.54184
_diffrn_reflns_av_R_equivalents 0.0413
_diffrn_reflns_av_unetI/netI 0.0381
_diffrn_reflns_Laue_measured_fraction_full 1.000
_diffrn_reflns_Laue_measured_fraction_max 0.976
_diffrn_reflns_limit_h_max 25
_diffrn_reflns_limit_h_min -26
_diffrn_reflns_limit_k_max 17
_diffrn_reflns_limit_k_min -21
_diffrn_reflns_limit_l_max 26
_diffrn_reflns_limit_l_min -23
_diffrn_reflns_number 27824
_diffrn_reflns_point_group_measured_fraction_full 0.806
_diffrn_reflns_point_group_measured_fraction_max 0.771
_diffrn_reflns_theta_full 67.684
_diffrn_reflns_theta_max 77.678
_diffrn_reflns_theta_min 3.490
_exptl_absorpt_coefficient_mu 0.562
_exptl_absorpt_correction_T_max 1.00000
_exptl_absorpt_correction_T_min 0.63246
_exptl_absorpt_correction_type multi-scan
_exptl_absorpt_process_details
;
CrysAlisPro 1.171.42.89a (Rigaku Oxford Diffraction, 2023)
Empirical absorption correction using spherical harmonics,
implemented in SCALE3 ABSPACK scaling algorithm.
;
_exptl_crystal_colour 'metallic light colourless'
_exptl_crystal_colour_lustre metallic
_exptl_crystal_colour_modifier light
_exptl_crystal_colour_primary colourless
_exptl_crystal_density_diffrn 1.139
_exptl_crystal_description block
_exptl_crystal_F_000 2496
_exptl_crystal_size_max 0.2
_exptl_crystal_size_mid 0.18
_exptl_crystal_size_min 0.17
_refine_diff_density_max 0.406
_refine_diff_density_min -0.291
_refine_diff_density_rms 0.056
_refine_ls_abs_structure_details
;
 Flack x determined using 3151 quotients [(I+)-(I-)]/[(I+)+(I-)]
 (Parsons, Flack and Wagner, Acta Cryst. B69 (2013) 249-259).
;
_refine_ls_abs_structure_Flack 0.32(11)
_refine_ls_extinction_method none
_refine_ls_goodness_of_fit_ref 1.034
_refine_ls_hydrogen_treatment constr
_refine_ls_matrix_type full
_refine_ls_number_parameters 815
_refine_ls_number_reflns 11228
_refine_ls_number_restraints 1
_refine_ls_restrained_S_all 1.034
_refine_ls_R_factor_all 0.0718
_refine_ls_R_factor_gt 0.0664
_refine_ls_shift/su_max 0.000
_refine_ls_shift/su_mean 0.000
_refine_ls_structure_factor_coef Fsqd
_refine_ls_weighting_details 'w=1/[\s^2^(Fo^2^)+(0.1215P)^2^+5.1446P] where P=(Fo^2^+2Fc^2^)/3'
_refine_ls_weighting_scheme calc
_refine_ls_wR_factor_gt 0.1843
_refine_ls_wR_factor_ref 0.1921
_reflns_Friedel_coverage 0.528
_reflns_Friedel_fraction_full 0.598
_reflns_Friedel_fraction_max 0.552
_reflns_number_gt 10232
_reflns_number_total 11228
_reflns_threshold_expression 'I > 2\s(I)'
_cod_data_source_file d5nj00446b2.cif
_cod_data_source_block sn-sr-c6-xbnap_auto
_cod_depositor_comments 'Adding full bibliography for 7063704--7063710.cif.'
_cod_original_cell_volume 6826.7(3)
_cod_database_code 7063708
_shelx_shelxl_version_number 2014/7
_shelx_space_group_comment
;
The symmetry employed for this shelxl refinement is uniquely defined
by the following loop, which should always be used as a source of
symmetry information in preference to the above space-group names.
They are only intended as comments.
;
_shelx_estimated_absorpt_t_max 0.911
_shelx_estimated_absorpt_t_min 0.896
_olex2_refinement_description
;
1. Others
 Fixed Sof: H86A(0.5) H86B(0.5) H89A(0.5) H89B(0.5) C35(0.7) H35A(0.7)
 H35B(0.7) C17(0.3) H17A(0.3) H17B(0.3)
2.a Secondary CH2 refined with riding coordinates:
 C84(H84A,H84B), C86(H86A,H86B), C81(H81A,H81B), C82(H82A,H82B), C83(H83A,
 H83B), C88(H88A,H88B), C89(H89A,H89B), C35(H35A,H35B), C17(H17A,H17B)
2.b Aromatic/amide H refined with riding coordinates:
 N5(H5), N4(H4), N6(H6A), C49(H49), C48(H48), C63(H63), C23(H23), C47(H47),
 C21(H21), C11(H11), C4(H4A), C8(H8), C31(H31), C22(H22), C39(H39), C9(H9),
 C7(H7), C29(H29), C6(H6), C30(H30), C40(H40), C38(H38), C76(H76), C74(H74),
 C57(H57), C65(H65), C75(H75), C55(H55), C66(H66), C56(H56)
2.c Idealised Me refined as rotating group:
 C52(H52A,H52B,H52C), C71(H71A,H71B,H71C), C26(H26A,H26B,H26C), C25(H25A,H25B,
 H25C), C70(H70A,H70B,H70C), C33(H33A,H33B,H33C), C78(H78A,H78B,H78C), C34(H34A,
 H34B,H34C), C42(H42A,H42B,H42C), C43(H43A,H43B,H43C), C51(H51A,H51B,H51C),
 C79(H79A,H79B,H79C)
;
_smtbx_masks_special_details
;
A solvent mask was calculated and 168 electrons were 
found in a volume of 596\%A^3^ in 1 void per unit cell. 
This is consistent with the presence of 
2[C4H8O] per Formula Unit 
which account for 160 electrons 
per unit cell.
;
_smtbx_masks_void_probe_radius 1.2
_smtbx_masks_void_truncation_radius 1.2
_olex2_submission_special_instructions 'No special instructions were received'
_oxdiff_exptl_absorpt_empirical_details
;
Empirical correction (ABSPACK) includes:
- Absorption correction using spherical harmonics
- Frame scaling
;

loop_
_space_group_symop_operation_xyz
'x, y, z'
'-x, y, -z'
'x+1/2, y+1/2, z'
'-x+1/2, y+1/2, -z'

loop_
_atom_site_label
_atom_site_type_symbol
_atom_site_fract_x
_atom_site_fract_y
_atom_site_fract_z
_atom_site_U_iso_or_equiv
_atom_site_adp_type
_atom_site_occupancy
_atom_site_site_symmetry_order
_atom_site_calc_flag
_atom_site_refinement_flags_posn
_atom_site_refinement_flags_adp
_atom_site_refinement_flags_occupancy
_atom_site_disorder_assembly
_atom_site_disorder_group
O2 O 0.71493(12) 0.55594(15) 0.89041(12) 0.0310(5) Uani 1 1 d . . . . .
O1 O 0.65203(13) 0.55661(15) 0.76869(12) 0.0326(5) Uani 1 1 d . . . . .
O61 O 0.53262(12) 0.44103(16) 0.56083(12) 0.0315(6) Uani 1 1 d . . . . .
N59 N 0.44336(14) 0.3348(2) 0.50619(15) 0.0323(6) Uani 1 1 d . . . . .
O80 O 0.92361(15) 0.7865(2) 0.79129(15) 0.0469(7) Uani 1 1 d . . . . .
N3 N 0.68517(15) 0.7799(2) 0.82166(16) 0.0340(7) Uani 1 1 d . . . . .
N5 N 0.79066(15) 0.78132(19) 0.81295(15) 0.0333(6) Uani 1 1 d . . . . .
H5 H 0.8297 0.7580 0.8162 0.040 Uiso 1 1 calc R U . . .
N1 N 0.62958(15) 0.6651(2) 0.83591(14) 0.0313(6) Uani 1 1 d . . . . .
N4 N 0.58173(16) 0.7874(2) 0.83450(17) 0.0371(7) Uani 1 1 d . . . . .
H4 H 0.5446 0.7644 0.8360 0.044 Uiso 1 1 calc R U . . .
N6 N 0.39458(17) 0.2133(2) 0.50918(19) 0.0447(9) Uani 1 1 d . . . . .
H6A H 0.3560 0.2363 0.5076 0.054 Uiso 1 1 calc R U . . .
N68 N 0.5000 0.2185(3) 0.5000 0.0426(11) Uani 1 2 d S T P . .
C2 C 0.73868(18) 0.7383(2) 0.81955(17) 0.0296(7) Uani 1 1 d . . . . .
O87 O 0.44821(17) 0.7818(3) 0.83794(19) 0.0720(12) Uani 1 1 d . . . . .
N2 N 0.74269(15) 0.66004(19) 0.82335(14) 0.0303(6) Uani 1 1 d . . . . .
C3 C 0.69732(18) 0.4824(2) 0.86607(18) 0.0321(7) Uani 1 1 d . . . . .
C19 C 0.80195(18) 0.6176(2) 0.82082(18) 0.0321(7) Uani 1 1 d . . . . .
C67 C 0.44691(18) 0.2575(3) 0.50526(19) 0.0369(8) Uani 1 1 d . . . . .
C62 C 0.52011(19) 0.5150(2) 0.53687(19) 0.0337(8) Uani 1 1 d . . . . .
C27 C 0.57493(18) 0.6290(2) 0.85157(19) 0.0330(7) Uani 1 1 d . . . . .
C28 C 0.5102(2) 0.6072(3) 0.7965(2) 0.0410(9) Uani 1 1 d . . . . .
C12 C 0.66064(18) 0.4829(2) 0.79285(18) 0.0316(7) Uani 1 1 d . . . . .
C24 C 0.86053(19) 0.6014(3) 0.8839(2) 0.0396(8) Uani 1 1 d . . . . .
C1 C 0.63303(18) 0.7422(2) 0.83081(19) 0.0332(7) Uani 1 1 d . . . . .
C49 C 0.7883(2) 0.9941(3) 0.8426(2) 0.0417(9) Uani 1 1 d . . . . .
H49 H 0.7964 1.0299 0.8795 0.050 Uiso 1 1 calc R U . . .
C72 C 0.4004(2) 0.1306(3) 0.5158(3) 0.0514(11) Uani 1 1 d . . . . .
C77 C 0.3918(2) 0.0840(3) 0.4580(3) 0.0561(13) Uani 1 1 d . . . . .
C20 C 0.7971(2) 0.5874(3) 0.7576(2) 0.0409(9) Uani 1 1 d . . . . .
C48 C 0.7692(2) 1.0219(3) 0.7761(2) 0.0463(10) Uani 1 1 d . . . . .
H48 H 0.7641 1.0765 0.7675 0.056 Uiso 1 1 calc R U . . .
C63 C 0.5413(3) 0.5826(3) 0.5739(2) 0.0466(10) Uani 1 1 d . . . . .
H63 H 0.5685 0.5818 0.6230 0.056 Uiso 1 1 calc R U . . .
C10 C 0.65379(18) 0.3432(2) 0.7922(2) 0.0376(8) Uani 1 1 d . . . . .
C23 C 0.9121(2) 0.5503(3) 0.8831(3) 0.0507(10) Uani 1 1 d . . . . .
H23 H 0.9519 0.5383 0.9255 0.061 Uiso 1 1 calc R U . . .
C47 C 0.7575(2) 0.9714(3) 0.7220(2) 0.0448(9) Uani 1 1 d . . . . .
H47 H 0.7449 0.9914 0.6765 0.054 Uiso 1 1 calc R U . . .
C21 C 0.8512(2) 0.5371(3) 0.7600(3) 0.0497(11) Uani 1 1 d . . . . .
H21 H 0.8494 0.5165 0.7176 0.060 Uiso 1 1 calc R U . . .
C11 C 0.63887(19) 0.4152(2) 0.75564(19) 0.0347(7) Uani 1 1 d . . . . .
H11 H 0.6143 0.4163 0.7063 0.042 Uiso 1 1 calc R U . . .
C50 C 0.79592(19) 0.9144(3) 0.85667(19) 0.0358(8) Uani 1 1 d . . . . .
C53 C 0.38642(19) 0.3739(3) 0.51595(19) 0.0351(8) Uani 1 1 d . . . . .
C4 C 0.7106(2) 0.4147(3) 0.90348(19) 0.0371(8) Uani 1 1 d . . . . .
H4A H 0.7343 0.4154 0.9529 0.045 Uiso 1 1 calc R U . . .
C8 C 0.6521(2) 0.2010(3) 0.7931(3) 0.0539(11) Uani 1 1 d . . . . .
H8 H 0.6409 0.1529 0.7684 0.065 Uiso 1 1 calc R U . . .
C73 C 0.4136(2) 0.0976(3) 0.5811(3) 0.0569(14) Uani 1 1 d . . . . .
C58 C 0.3241(2) 0.3937(3) 0.4575(2) 0.0413(9) Uani 1 1 d . . . . .
C52 C 0.8164(3) 0.8841(3) 0.9292(2) 0.0494(11) Uani 1 1 d . . . . .
H52A H 0.8349 0.9271 0.9626 0.074 Uiso 1 1 calc R U . . .
H52B H 0.8530 0.8439 0.9398 0.074 Uiso 1 1 calc R U . . .
H52C H 0.7745 0.8616 0.9325 0.074 Uiso 1 1 calc R U . . .
C31 C 0.5379(3) 0.5767(4) 0.9351(3) 0.0579(13) Uani 1 1 d . . . . .
H31 H 0.5470 0.5656 0.9821 0.070 Uiso 1 1 calc R U . . .
C36 C 0.58424(19) 0.8709(3) 0.8361(2) 0.0412(9) Uani 1 1 d . . . . .
C22 C 0.9069(2) 0.5166(3) 0.8220(3) 0.0562(12) Uani 1 1 d . . . . .
H22 H 0.9413 0.4796 0.8227 0.067 Uiso 1 1 calc R U . . .
C71 C 0.3125(2) 0.3692(3) 0.3856(2) 0.0477(11) Uani 1 1 d . . . . .
H71A H 0.3471 0.3955 0.3727 0.072 Uiso 1 1 calc R U . . .
H71B H 0.2643 0.3834 0.3525 0.072 Uiso 1 1 calc R U . . .
H71C H 0.3186 0.3125 0.3846 0.072 Uiso 1 1 calc R U . . .
C26 C 0.8667(2) 0.6383(3) 0.9509(2) 0.0442(9) Uani 1 1 d . . . . .
H26A H 0.8640 0.6952 0.9457 0.066 Uiso 1 1 calc R U . . .
H26B H 0.9123 0.6238 0.9888 0.066 Uiso 1 1 calc R U . . .
H26C H 0.8278 0.6198 0.9616 0.066 Uiso 1 1 calc R U . . .
C39 C 0.5847(3) 1.0307(3) 0.8427(5) 0.084(2) Uani 1 1 d . . . . .
H39 H 0.5842 1.0861 0.8447 0.101 Uiso 1 1 calc R U . . .
C32 C 0.5891(2) 0.6153(3) 0.9212(2) 0.0415(9) Uani 1 1 d . . . . .
C64 C 0.5217(3) 0.6537(3) 0.5374(3) 0.0601(13) Uani 1 1 d . . . . .
C46 C 0.7639(2) 0.8916(3) 0.7333(2) 0.0416(9) Uani 1 1 d . . . . .
C54 C 0.3954(2) 0.3933(4) 0.5832(2) 0.0550(13) Uani 1 1 d . . . . .
C84 C 0.9576(2) 0.8578(3) 0.8215(2) 0.0501(10) Uani 1 1 d . . . . .
H84A H 0.9219 0.8985 0.8165 0.060 Uiso 1 1 calc R U . . .
H84B H 0.9875 0.8763 0.7984 0.060 Uiso 1 1 calc R U . . .
C9 C 0.6360(2) 0.2706(3) 0.7574(3) 0.0458(9) Uani 1 1 d . . . . .
H9 H 0.6122 0.2698 0.7080 0.055 Uiso 1 1 calc R U . . .
C7 C 0.6851(2) 0.2014(3) 0.8664(3) 0.0555(12) Uani 1 1 d . . . . .
H7 H 0.6959 0.1534 0.8912 0.067 Uiso 1 1 calc R U . . .
C29 C 0.4605(2) 0.5703(3) 0.8141(3) 0.0537(12) Uani 1 1 d . . . . .
H29 H 0.4159 0.5557 0.7782 0.064 Uiso 1 1 calc R U . . .
C6 C 0.7020(2) 0.2716(3) 0.9026(3) 0.0474(10) Uani 1 1 d . . . . .
H6 H 0.7230 0.2712 0.9521 0.057 Uiso 1 1 calc R U . . .
C25 C 0.7385(3) 0.6083(3) 0.6891(2) 0.0543(11) Uani 1 1 d . . . . .
H25A H 0.7073 0.5631 0.6702 0.081 Uiso 1 1 calc R U . . .
H25B H 0.7587 0.6239 0.6567 0.081 Uiso 1 1 calc R U . . .
H25C H 0.7110 0.6518 0.6953 0.081 Uiso 1 1 calc R U . . .
C41 C 0.5725(2) 0.9142(3) 0.7765(3) 0.0527(11) Uani 1 1 d . . . . .
C5 C 0.68836(19) 0.3429(3) 0.8668(2) 0.0397(8) Uani 1 1 d . . . . .
C30 C 0.4744(3) 0.5541(3) 0.8826(3) 0.0620(14) Uani 1 1 d . . . . .
H30 H 0.4400 0.5276 0.8933 0.074 Uiso 1 1 calc R U . . .
C37 C 0.5969(2) 0.9066(3) 0.8996(3) 0.0545(12) Uani 1 1 d . . . . .
C70 C 0.4589(3) 0.3694(4) 0.6474(2) 0.0621(15) Uani 1 1 d . . . . .
H70A H 0.4433 0.3396 0.6779 0.093 Uiso 1 1 calc R U . . .
H70B H 0.4847 0.4160 0.6720 0.093 Uiso 1 1 calc R U . . .
H70C H 0.4902 0.3369 0.6344 0.093 Uiso 1 1 calc R U . . .
C40 C 0.5722(3) 0.9945(3) 0.7809(4) 0.0689(16) Uani 1 1 d . . . . .
H40 H 0.5633 1.0251 0.7406 0.083 Uiso 1 1 calc R U . . .
C33 C 0.4941(2) 0.6238(3) 0.7227(2) 0.0527(11) Uani 1 1 d . . . . .
H33A H 0.5087 0.6772 0.7186 0.079 Uiso 1 1 calc R U . . .
H33B H 0.4429 0.6182 0.6942 0.079 Uiso 1 1 calc R U . . .
H33C H 0.5199 0.5869 0.7066 0.079 Uiso 1 1 calc R U . . .
C45 C 0.78301(19) 0.8634(2) 0.8008(2) 0.0352(8) Uani 1 1 d . . . . .
C38 C 0.5978(3) 0.9875(4) 0.9022(4) 0.0727(19) Uani 1 1 d . . . . .
H38 H 0.6075 1.0134 0.9449 0.087 Uiso 1 1 calc R U . . .
B1 B 0.6846(2) 0.6101(3) 0.8293(2) 0.0333(9) Uani 1 1 d . . . . .
C86 C 0.3906(3) 0.7929(4) 0.7722(3) 0.0657(14) Uani 1 1 d . . . . .
H86A H 0.4062 0.7838 0.7346 0.079 Uiso 0.5 1 calc R U P A 2
H86B H 0.3727 0.8471 0.7681 0.079 Uiso 0.5 1 calc R U P A 2
C78 C 0.4250(3) 0.1471(4) 0.6424(3) 0.0657(15) Uani 1 1 d . . . . .
H78A H 0.4654 0.1821 0.6518 0.099 Uiso 1 1 calc R U . . .
H78B H 0.4349 0.1139 0.6831 0.099 Uiso 1 1 calc R U . . .
H78C H 0.3822 0.1782 0.6327 0.099 Uiso 1 1 calc R U . . .
C34 C 0.6581(2) 0.6394(3) 0.9808(2) 0.0508(11) Uani 1 1 d . . . . .
H34A H 0.6902 0.5944 0.9960 0.076 Uiso 1 1 calc R U . . .
H34B H 0.6485 0.6582 1.0196 0.076 Uiso 1 1 calc R U . . .
H34C H 0.6803 0.6811 0.9652 0.076 Uiso 1 1 calc R U . . .
C42 C 0.6093(3) 0.8605(4) 0.9635(3) 0.0686(17) Uani 1 1 d . . . . .
H42A H 0.5673 0.8285 0.9551 0.103 Uiso 1 1 calc R U . . .
H42B H 0.6181 0.8961 1.0025 0.103 Uiso 1 1 calc R U . . .
H42C H 0.6507 0.8265 0.9748 0.103 Uiso 1 1 calc R U . . .
C43 C 0.5583(3) 0.8744(3) 0.7085(3) 0.0593(13) Uani 1 1 d . . . . .
H43A H 0.6034 0.8584 0.7081 0.089 Uiso 1 1 calc R U . . .
H43B H 0.5336 0.9106 0.6699 0.089 Uiso 1 1 calc R U . . .
H43C H 0.5285 0.8283 0.7032 0.089 Uiso 1 1 calc R U . . .
C76 C 0.3969(3) 0.0032(3) 0.4665(3) 0.0668(15) Uani 1 1 d . . . . .
H76 H 0.3926 -0.0292 0.4285 0.080 Uiso 1 1 calc R U . . .
C51 C 0.7479(3) 0.8347(3) 0.6735(2) 0.0554(12) Uani 1 1 d . . . . .
H51A H 0.7085 0.8006 0.6696 0.083 Uiso 1 1 calc R U . . .
H51B H 0.7902 0.8031 0.6825 0.083 Uiso 1 1 calc R U . . .
H51C H 0.7347 0.8638 0.6300 0.083 Uiso 1 1 calc R U . . .
C81 C 0.9771(3) 0.7289(4) 0.8228(3) 0.0690(16) Uani 1 1 d . . . . .
H81A H 1.0108 0.7283 0.8008 0.083 Uiso 1 1 calc R U . . .
H81B H 0.9556 0.6764 0.8181 0.083 Uiso 1 1 calc R U . . .
C74 C 0.4173(2) 0.0159(4) 0.5871(4) 0.0712(18) Uani 1 1 d . . . . .
H74 H 0.4261 -0.0078 0.6305 0.085 Uiso 1 1 calc R U . . .
C79 C 0.3773(3) 0.1199(3) 0.3889(3) 0.0611(13) Uani 1 1 d . . . . .
H79A H 0.3362 0.1549 0.3751 0.092 Uiso 1 1 calc R U . . .
H79B H 0.3671 0.0787 0.3539 0.092 Uiso 1 1 calc R U . . .
H79C H 0.4190 0.1497 0.3925 0.092 Uiso 1 1 calc R U . . .
C57 C 0.2729(3) 0.4372(5) 0.4672(3) 0.080(2) Uani 1 1 d . . . . .
H57 H 0.2309 0.4521 0.4280 0.095 Uiso 1 1 calc R U . . .
C65 C 0.5410(4) 0.7267(4) 0.5717(3) 0.080(2) Uani 1 1 d . . . . .
H65 H 0.5696 0.7279 0.6205 0.096 Uiso 1 1 calc R U . . .
C82 C 1.0142(3) 0.7520(5) 0.8977(3) 0.090(2) Uani 1 1 d . . . . .
H82A H 1.0655 0.7393 0.9169 0.108 Uiso 1 1 calc R U . . .
H82B H 0.9931 0.7253 0.9260 0.108 Uiso 1 1 calc R U . . .
B60 B 0.5000 0.3883(4) 0.5000 0.0314(11) Uani 1 2 d S T P . .
C83 C 1.0025(4) 0.8411(5) 0.8966(3) 0.082(2) Uani 1 1 d . . . . .
H83A H 0.9775 0.8556 0.9256 0.099 Uiso 1 1 calc R U . . .
H83B H 1.0482 0.8696 0.9135 0.099 Uiso 1 1 calc R U . . .
C75 C 0.4082(3) -0.0307(4) 0.5301(4) 0.0765(19) Uani 1 1 d . . . . .
H75 H 0.4097 -0.0860 0.5346 0.092 Uiso 1 1 calc R U . . .
C55 C 0.3424(3) 0.4361(6) 0.5902(3) 0.093(3) Uani 1 1 d . . . . .
H55 H 0.3476 0.4500 0.6356 0.112 Uiso 1 1 calc R U . . .
C88 C 0.4213(3) 0.7700(6) 0.8879(3) 0.092(3) Uani 1 1 d . . . . .
H88A H 0.4247 0.8187 0.9143 0.110 Uiso 1 1 calc R U . . .
H88B H 0.4487 0.7287 0.9212 0.110 Uiso 1 1 calc R U . . .
C66 C 0.5193(5) 0.7959(4) 0.5361(4) 0.095(3) Uani 1 1 d . . . . .
H66 H 0.5306 0.8440 0.5608 0.114 Uiso 1 1 calc R U . . .
C56 C 0.2821(3) 0.4594(7) 0.5333(4) 0.120(4) Uani 1 1 d . . . . .
H56 H 0.2472 0.4903 0.5394 0.144 Uiso 1 1 calc R U . . .
C89 C 0.3478(4) 0.7467(7) 0.8505(4) 0.118(4) Uani 1 1 d . . . . .
H89A H 0.3156 0.7866 0.8552 0.141 Uiso 0.5 1 calc R U P B 2
H89B H 0.3390 0.6963 0.8683 0.141 Uiso 0.5 1 calc R U P B 2
C35 C 0.3267(4) 0.7936(10) 0.7864(6) 0.099(4) Uani 0.7 1 d . . P C 1
H35A H 0.3142 0.8475 0.7937 0.119 Uiso 0.7 1 calc R U P C 1
H35B H 0.2857 0.7697 0.7474 0.119 Uiso 0.7 1 calc R U P C 1
C17 C 0.3350(10) 0.7382(15) 0.7660(13) 0.076(6) Uani 0.3 1 d . . P C 2
H17A H 0.3443 0.6847 0.7541 0.091 Uiso 0.3 1 calc R U P C 2
H17B H 0.2872 0.7558 0.7327 0.091 Uiso 0.3 1 calc R U P C 2

loop_
_atom_site_aniso_label
_atom_site_aniso_U_11
_atom_site_aniso_U_22
_atom_site_aniso_U_33
_atom_site_aniso_U_23
_atom_site_aniso_U_13
_atom_site_aniso_U_12
O2 0.0294(11) 0.0279(13) 0.0363(11) 0.0003(10) 0.0144(9) 0.0003(10)
O1 0.0364(12) 0.0264(14) 0.0360(12) -0.0002(10) 0.0164(10) -0.0008(11)
O61 0.0306(12) 0.0318(15) 0.0340(12) 0.0008(10) 0.0157(10) 0.0013(10)
N59 0.0243(13) 0.0357(18) 0.0378(15) 0.0061(13) 0.0141(11) 0.0016(13)
O80 0.0373(13) 0.0505(19) 0.0555(16) 0.0018(14) 0.0220(12) -0.0016(13)
N3 0.0285(14) 0.0303(18) 0.0428(15) -0.0025(13) 0.0148(12) -0.0024(12)
N5 0.0290(13) 0.0272(17) 0.0447(15) -0.0001(13) 0.0165(12) -0.0016(12)
N1 0.0280(13) 0.0310(16) 0.0359(14) -0.0007(12) 0.0145(11) -0.0026(13)
N4 0.0270(13) 0.0342(19) 0.0483(16) -0.0041(14) 0.0143(12) -0.0003(13)
N6 0.0288(15) 0.036(2) 0.064(2) 0.0140(16) 0.0144(14) -0.0069(14)
N68 0.030(2) 0.036(3) 0.053(3) 0.000 0.0089(19) 0.000
C2 0.0297(16) 0.0273(19) 0.0310(15) -0.0002(13) 0.0121(13) 0.0044(14)
O87 0.0361(15) 0.110(4) 0.074(2) -0.006(2) 0.0275(15) -0.0002(19)
N2 0.0289(13) 0.0280(16) 0.0356(14) -0.0015(12) 0.0152(11) -0.0010(12)
C3 0.0330(16) 0.0277(18) 0.0418(17) -0.0018(15) 0.0219(14) -0.0044(15)
C19 0.0253(14) 0.0304(19) 0.0421(17) -0.0004(14) 0.0156(13) -0.0020(14)
C67 0.0278(16) 0.036(2) 0.0398(18) 0.0081(15) 0.0076(14) -0.0028(15)
C62 0.0309(16) 0.034(2) 0.0391(18) -0.0034(16) 0.0173(14) 0.0000(15)
C27 0.0271(15) 0.032(2) 0.0429(18) -0.0016(14) 0.0174(14) -0.0002(14)
C28 0.0294(16) 0.038(2) 0.050(2) -0.0098(17) 0.0120(15) 0.0005(16)
C12 0.0325(16) 0.0308(19) 0.0372(16) 0.0029(15) 0.0204(14) -0.0013(15)
C24 0.0286(16) 0.036(2) 0.049(2) 0.0046(16) 0.0114(15) -0.0042(15)
C1 0.0292(15) 0.030(2) 0.0388(17) -0.0026(14) 0.0125(14) 0.0033(14)
C49 0.0364(18) 0.032(2) 0.059(2) -0.0078(17) 0.0224(17) -0.0028(16)
C72 0.0323(19) 0.041(3) 0.068(3) 0.011(2) 0.0081(19) -0.0068(18)
C77 0.0325(19) 0.041(3) 0.074(3) 0.012(2) 0.0025(19) -0.0124(18)
C20 0.0429(19) 0.037(2) 0.050(2) -0.0058(17) 0.0266(17) -0.0069(17)
C48 0.037(2) 0.038(2) 0.064(3) 0.0029(19) 0.0222(19) 0.0009(18)
C63 0.060(2) 0.035(2) 0.044(2) -0.0068(17) 0.0212(18) 0.001(2)
C10 0.0278(15) 0.030(2) 0.059(2) 0.0008(17) 0.0230(15) 0.0018(15)
C23 0.0313(18) 0.038(2) 0.078(3) 0.005(2) 0.0177(19) -0.0006(17)
C47 0.044(2) 0.039(2) 0.051(2) 0.0100(18) 0.0211(17) 0.0058(18)
C21 0.048(2) 0.038(2) 0.079(3) -0.012(2) 0.042(2) -0.0057(19)
C11 0.0328(16) 0.032(2) 0.0431(17) -0.0010(16) 0.0196(14) -0.0003(15)
C50 0.0322(16) 0.034(2) 0.0430(18) -0.0016(16) 0.0174(14) -0.0013(16)
C53 0.0258(15) 0.046(2) 0.0394(18) 0.0035(15) 0.0200(14) 0.0016(15)
C4 0.0370(17) 0.034(2) 0.0425(18) 0.0056(16) 0.0194(14) 0.0004(16)
C8 0.042(2) 0.027(2) 0.093(3) -0.003(2) 0.029(2) -0.0053(18)
C73 0.0294(18) 0.051(3) 0.080(3) 0.029(2) 0.0133(19) -0.0066(19)
C58 0.0312(17) 0.051(3) 0.0433(19) 0.0021(18) 0.0174(15) 0.0041(17)
C52 0.051(2) 0.051(3) 0.045(2) -0.0093(19) 0.0189(18) -0.011(2)
C31 0.055(3) 0.072(4) 0.065(3) -0.011(2) 0.042(2) -0.018(2)
C36 0.0258(16) 0.034(2) 0.062(2) -0.0113(18) 0.0173(16) 0.0029(15)
C22 0.044(2) 0.033(2) 0.102(4) -0.002(2) 0.042(3) -0.0006(19)
C71 0.0314(18) 0.067(3) 0.0388(19) 0.0010(19) 0.0092(15) -0.0019(19)
C26 0.0404(19) 0.041(2) 0.0406(18) 0.0052(16) 0.0065(16) -0.0062(18)
C39 0.057(3) 0.030(3) 0.180(8) -0.022(4) 0.063(4) -0.008(2)
C32 0.0383(18) 0.042(2) 0.052(2) -0.0081(17) 0.0263(17) -0.0080(17)
C64 0.087(4) 0.031(3) 0.058(3) -0.005(2) 0.025(2) 0.000(2)
C46 0.0397(19) 0.041(2) 0.0427(19) 0.0034(17) 0.0158(15) 0.0044(18)
C54 0.038(2) 0.094(4) 0.041(2) -0.006(2) 0.0240(17) -0.015(2)
C84 0.051(2) 0.051(3) 0.050(2) -0.0030(19) 0.0230(18) -0.009(2)
C9 0.0355(18) 0.032(2) 0.069(3) -0.0054(19) 0.0212(18) -0.0016(17)
C7 0.0344(19) 0.031(2) 0.092(3) 0.010(2) 0.018(2) -0.0021(17)
C29 0.0302(18) 0.050(3) 0.080(3) -0.016(2) 0.0233(19) -0.0099(18)
C6 0.0361(19) 0.030(2) 0.073(3) 0.0103(19) 0.0199(18) 0.0002(17)
C25 0.065(3) 0.059(3) 0.045(2) -0.005(2) 0.030(2) -0.005(2)
C41 0.0325(18) 0.035(2) 0.088(3) 0.004(2) 0.023(2) 0.0069(18)
C5 0.0302(16) 0.030(2) 0.061(2) 0.0075(17) 0.0218(16) 0.0021(15)
C30 0.051(3) 0.062(3) 0.093(4) -0.024(3) 0.049(3) -0.025(2)
C37 0.0304(18) 0.053(3) 0.078(3) -0.020(2) 0.0213(19) 0.0002(19)
C70 0.057(3) 0.093(4) 0.0342(19) 0.002(2) 0.0175(18) -0.028(3)
C40 0.041(2) 0.041(3) 0.129(5) 0.005(3) 0.041(3) 0.002(2)
C33 0.040(2) 0.053(3) 0.051(2) -0.010(2) 0.0058(18) -0.003(2)
C45 0.0311(16) 0.029(2) 0.0483(19) 0.0005(15) 0.0197(15) -0.0006(14)
C38 0.040(2) 0.058(4) 0.122(5) -0.047(4) 0.035(3) -0.004(2)
B1 0.0334(19) 0.032(2) 0.0344(19) 0.0011(16) 0.0147(16) 0.0003(17)
C86 0.057(3) 0.078(4) 0.065(3) 0.010(3) 0.028(2) -0.003(3)
C78 0.049(2) 0.077(4) 0.067(3) 0.029(3) 0.021(2) -0.006(3)
C34 0.053(2) 0.065(3) 0.0371(19) -0.0087(19) 0.0221(17) -0.015(2)
C42 0.045(2) 0.090(5) 0.067(3) -0.039(3) 0.020(2) -0.001(3)
C43 0.048(2) 0.056(3) 0.065(3) 0.015(2) 0.016(2) 0.007(2)
C76 0.044(2) 0.035(3) 0.101(4) 0.007(3) 0.011(3) -0.006(2)
C51 0.077(3) 0.049(3) 0.039(2) 0.0020(19) 0.024(2) 0.006(2)
C81 0.049(3) 0.055(3) 0.116(5) 0.018(3) 0.047(3) 0.007(2)
C74 0.035(2) 0.057(4) 0.107(4) 0.040(3) 0.016(3) -0.006(2)
C79 0.056(3) 0.040(3) 0.065(3) -0.002(2) 0.004(2) -0.012(2)
C57 0.036(2) 0.132(7) 0.068(3) -0.009(3) 0.019(2) 0.027(3)
C65 0.121(6) 0.034(3) 0.066(3) -0.008(2) 0.020(3) 0.001(3)
C82 0.056(3) 0.119(7) 0.082(4) 0.051(4) 0.016(3) 0.004(3)
B60 0.031(3) 0.028(3) 0.039(3) 0.000 0.018(2) 0.000
C83 0.074(4) 0.111(6) 0.050(3) 0.007(3) 0.014(2) -0.014(4)
C75 0.038(2) 0.042(3) 0.125(5) 0.025(3) 0.010(3) -0.003(2)
C55 0.044(2) 0.185(9) 0.062(3) -0.045(4) 0.033(2) -0.004(4)
C88 0.059(3) 0.157(8) 0.062(3) -0.002(4) 0.028(3) 0.017(4)
C66 0.137(7) 0.030(3) 0.090(4) -0.003(3) 0.020(4) -0.002(4)
C56 0.043(3) 0.217(11) 0.098(5) -0.067(6) 0.029(3) 0.019(4)
C89 0.059(4) 0.212(12) 0.091(5) 0.044(6) 0.041(3) 0.003(5)
C35 0.042(4) 0.162(14) 0.093(7) 0.056(8) 0.028(4) 0.036(6)
C17 0.041(9) 0.064(14) 0.117(17) 0.006(12) 0.028(10) -0.007(9)

loop_
_atom_type_symbol
_atom_type_description
_atom_type_scat_dispersion_real
_atom_type_scat_dispersion_imag
_atom_type_scat_source
C C 0.0181 0.0091 'International Tables Vol C Tables 4.2.6.8 and 6.1.1.4'
H H 0.0000 0.0000 'International Tables Vol C Tables 4.2.6.8 and 6.1.1.4'
B B 0.0090 0.0039 'International Tables Vol C Tables 4.2.6.8 and 6.1.1.4'
N N 0.0311 0.0180 'International Tables Vol C Tables 4.2.6.8 and 6.1.1.4'
O O 0.0492 0.0322 'International Tables Vol C Tables 4.2.6.8 and 6.1.1.4'

loop_
_geom_angle_atom_site_label_1
_geom_angle_atom_site_label_2
_geom_angle_atom_site_label_3
_geom_angle
_geom_angle_site_symmetry_1
_geom_angle_site_symmetry_3
_geom_angle_publ_flag
C3 O2 B1 107.5(3) . . ?
C12 O1 B1 108.1(3) . . ?
C62 O61 B60 107.5(3) . . ?
C67 N59 C53 121.1(3) . . ?
C67 N59 B60 122.9(3) . . ?
C53 N59 B60 115.9(3) . . ?
C84 O80 C81 104.1(4) . . ?
C2 N3 C1 118.8(4) . . ?
C2 N5 H5 119.4 . . ?
C2 N5 C45 121.3(3) . . ?
C45 N5 H5 119.4 . . ?
C27 N1 B1 116.5(3) . . ?
C1 N1 C27 121.1(3) . . ?
C1 N1 B1 122.4(3) . . ?
C1 N4 H4 118.2 . . ?
C1 N4 C36 123.7(3) . . ?
C36 N4 H4 118.2 . . ?
C67 N6 H6A 119.1 . . ?
C67 N6 C72 121.7(4) . . ?
C72 N6 H6A 119.1 . . ?
C67 N68 C67 119.9(5) . 2_656 ?
N3 C2 N5 114.9(3) . . ?
N3 C2 N2 124.1(3) . . ?
N2 C2 N5 121.0(3) . . ?
C88 O87 C86 108.8(4) . . ?
C2 N2 C19 122.0(3) . . ?
C2 N2 B1 122.2(3) . . ?
C19 N2 B1 115.8(3) . . ?
O2 C3 C12 110.3(3) . . ?
O2 C3 C4 128.0(3) . . ?
C4 C3 C12 121.7(4) . . ?
C24 C19 N2 118.1(3) . . ?
C20 C19 N2 120.2(3) . . ?
C20 C19 C24 121.4(4) . . ?
N59 C67 N6 120.4(4) . . ?
N59 C67 N68 123.7(4) . . ?
N68 C67 N6 116.0(4) . . ?
O61 C62 C62 110.01(19) . 2_656 ?
O61 C62 C63 128.1(4) . . ?
C63 C62 C62 121.9(3) . 2_656 ?
C28 C27 N1 119.3(3) . . ?
C32 C27 N1 118.6(3) . . ?
C32 C27 C28 122.0(4) . . ?
C27 C28 C33 122.2(4) . . ?
C29 C28 C27 117.2(4) . . ?
C29 C28 C33 120.6(4) . . ?
O1 C12 C3 110.3(3) . . ?
O1 C12 C11 128.2(3) . . ?
C11 C12 C3 121.5(4) . . ?
C19 C24 C26 120.5(4) . . ?
C23 C24 C19 118.3(4) . . ?
C23 C24 C26 121.1(4) . . ?
N3 C1 N4 116.0(4) . . ?
N1 C1 N3 124.3(3) . . ?
N1 C1 N4 119.7(3) . . ?
C48 C49 H49 119.5 . . ?
C48 C49 C50 121.0(4) . . ?
C50 C49 H49 119.5 . . ?
C77 C72 N6 120.2(4) . . ?
C77 C72 C73 121.8(5) . . ?
C73 C72 N6 118.0(5) . . ?
C72 C77 C79 121.2(5) . . ?
C76 C77 C72 118.4(5) . . ?
C76 C77 C79 120.5(6) . . ?
C19 C20 C21 117.6(4) . . ?
C19 C20 C25 122.8(4) . . ?
C21 C20 C25 119.6(4) . . ?
C49 C48 H48 119.7 . . ?
C47 C48 C49 120.5(4) . . ?
C47 C48 H48 119.7 . . ?
C62 C63 H63 121.0 . . ?
C62 C63 C64 118.0(4) . . ?
C64 C63 H63 121.0 . . ?
C11 C10 C5 119.9(4) . . ?
C9 C10 C11 122.1(4) . . ?
C9 C10 C5 118.0(4) . . ?
C24 C23 H23 119.3 . . ?
C22 C23 C24 121.4(4) . . ?
C22 C23 H23 119.3 . . ?
C48 C47 H47 119.7 . . ?
C48 C47 C46 120.6(4) . . ?
C46 C47 H47 119.7 . . ?
C20 C21 H21 119.1 . . ?
C22 C21 C20 121.8(4) . . ?
C22 C21 H21 119.1 . . ?
C12 C11 C10 118.7(3) . . ?
C12 C11 H11 120.7 . . ?
C10 C11 H11 120.7 . . ?
C49 C50 C52 121.0(4) . . ?
C49 C50 C45 117.9(4) . . ?
C45 C50 C52 121.2(4) . . ?
C58 C53 N59 119.3(3) . . ?
C54 C53 N59 119.4(3) . . ?
C54 C53 C58 121.2(4) . . ?
C3 C4 H4A 120.7 . . ?
C3 C4 C5 118.6(3) . . ?
C5 C4 H4A 120.7 . . ?
C9 C8 H8 120.2 . . ?
C9 C8 C7 119.6(5) . . ?
C7 C8 H8 120.2 . . ?
C72 C73 C78 121.4(5) . . ?
C74 C73 C72 117.9(6) . . ?
C74 C73 C78 120.6(5) . . ?
C53 C58 C71 121.4(4) . . ?
C57 C58 C53 118.6(4) . . ?
C57 C58 C71 120.0(4) . . ?
C50 C52 H52A 109.5 . . ?
C50 C52 H52B 109.5 . . ?
C50 C52 H52C 109.5 . . ?
H52A C52 H52B 109.5 . . ?
H52A C52 H52C 109.5 . . ?
H52B C52 H52C 109.5 . . ?
C32 C31 H31 119.2 . . ?
C30 C31 H31 119.2 . . ?
C30 C31 C32 121.6(4) . . ?
C41 C36 N4 121.3(4) . . ?
C41 C36 C37 121.9(4) . . ?
C37 C36 N4 116.7(4) . . ?
C23 C22 C21 119.3(4) . . ?
C23 C22 H22 120.4 . . ?
C21 C22 H22 120.4 . . ?
C58 C71 H71A 109.5 . . ?
C58 C71 H71B 109.5 . . ?
C58 C71 H71C 109.5 . . ?
H71A C71 H71B 109.5 . . ?
H71A C71 H71C 109.5 . . ?
H71B C71 H71C 109.5 . . ?
C24 C26 H26A 109.5 . . ?
C24 C26 H26B 109.5 . . ?
C24 C26 H26C 109.5 . . ?
H26A C26 H26B 109.5 . . ?
H26A C26 H26C 109.5 . . ?
H26B C26 H26C 109.5 . . ?
C40 C39 H39 119.6 . . ?
C40 C39 C38 120.8(5) . . ?
C38 C39 H39 119.6 . . ?
C27 C32 C34 122.5(3) . . ?
C31 C32 C27 117.8(4) . . ?
C31 C32 C34 119.7(4) . . ?
C63 C64 C64 120.1(3) . 2_656 ?
C63 C64 C65 121.9(5) . . ?
C65 C64 C64 118.0(3) . 2_656 ?
C47 C46 C45 118.9(4) . . ?
C47 C46 C51 121.3(4) . . ?
C45 C46 C51 119.8(4) . . ?
C53 C54 C70 123.3(5) . . ?
C55 C54 C53 117.8(4) . . ?
C55 C54 C70 118.9(4) . . ?
O80 C84 H84A 110.5 . . ?
O80 C84 H84B 110.5 . . ?
O80 C84 C83 106.4(5) . . ?
H84A C84 H84B 108.6 . . ?
C83 C84 H84A 110.5 . . ?
C83 C84 H84B 110.5 . . ?
C10 C9 H9 119.1 . . ?
C8 C9 C10 121.8(4) . . ?
C8 C9 H9 119.1 . . ?
C8 C7 H7 119.8 . . ?
C6 C7 C8 120.3(4) . . ?
C6 C7 H7 119.8 . . ?
C28 C29 H29 119.2 . . ?
C30 C29 C28 121.6(4) . . ?
C30 C29 H29 119.2 . . ?
C7 C6 H6 119.7 . . ?
C7 C6 C5 120.6(5) . . ?
C5 C6 H6 119.7 . . ?
C20 C25 H25A 109.5 . . ?
C20 C25 H25B 109.5 . . ?
C20 C25 H25C 109.5 . . ?
H25A C25 H25B 109.5 . . ?
H25A C25 H25C 109.5 . . ?
H25B C25 H25C 109.5 . . ?
C36 C41 C43 120.9(4) . . ?
C40 C41 C36 118.3(5) . . ?
C40 C41 C43 120.8(5) . . ?
C4 C5 C10 119.6(4) . . ?
C6 C5 C10 119.5(4) . . ?
C6 C5 C4 120.9(4) . . ?
C31 C30 C29 119.7(4) . . ?
C31 C30 H30 120.2 . . ?
C29 C30 H30 120.2 . . ?
C36 C37 C42 122.1(5) . . ?
C38 C37 C36 117.9(6) . . ?
C38 C37 C42 120.0(5) . . ?
C54 C70 H70A 109.5 . . ?
C54 C70 H70B 109.5 . . ?
C54 C70 H70C 109.5 . . ?
H70A C70 H70B 109.5 . . ?
H70A C70 H70C 109.5 . . ?
H70B C70 H70C 109.5 . . ?
C39 C40 C41 120.7(6) . . ?
C39 C40 H40 119.7 . . ?
C41 C40 H40 119.6 . . ?
C28 C33 H33A 109.5 . . ?
C28 C33 H33B 109.5 . . ?
C28 C33 H33C 109.5 . . ?
H33A C33 H33B 109.5 . . ?
H33A C33 H33C 109.5 . . ?
H33B C33 H33C 109.5 . . ?
C50 C45 N5 119.7(3) . . ?
C46 C45 N5 119.2(3) . . ?
C46 C45 C50 121.1(4) . . ?
C39 C38 C37 120.3(5) . . ?
C39 C38 H38 119.9 . . ?
C37 C38 H38 119.9 . . ?
O2 B1 N1 111.0(3) . . ?
O2 B1 N2 111.2(3) . . ?
O1 B1 O2 103.7(3) . . ?
O1 B1 N1 111.9(3) . . ?
O1 B1 N2 111.1(3) . . ?
N2 B1 N1 108.0(3) . . ?
O87 C86 H86A 110.1 . . ?
O87 C86 H86B 110.1 . . ?
O87 C86 C35 105.0(5) . . ?
O87 C86 C17 108.2(10) . . ?
H86A C86 H86B 108.4 . . ?
C17 C86 H86A 110.1 . . ?
C17 C86 H86B 110.1 . . ?
C73 C78 H78A 109.5 . . ?
C73 C78 H78B 109.5 . . ?
C73 C78 H78C 109.5 . . ?
H78A C78 H78B 109.5 . . ?
H78A C78 H78C 109.5 . . ?
H78B C78 H78C 109.5 . . ?
C32 C34 H34A 109.5 . . ?
C32 C34 H34B 109.5 . . ?
C32 C34 H34C 109.5 . . ?
H34A C34 H34B 109.5 . . ?
H34A C34 H34C 109.5 . . ?
H34B C34 H34C 109.5 . . ?
C37 C42 H42A 109.5 . . ?
C37 C42 H42B 109.5 . . ?
C37 C42 H42C 109.5 . . ?
H42A C42 H42B 109.5 . . ?
H42A C42 H42C 109.5 . . ?
H42B C42 H42C 109.5 . . ?
C41 C43 H43A 109.5 . . ?
C41 C43 H43B 109.5 . . ?
C41 C43 H43C 109.5 . . ?
H43A C43 H43B 109.5 . . ?
H43A C43 H43C 109.5 . . ?
H43B C43 H43C 109.5 . . ?
C77 C76 H76 119.6 . . ?
C75 C76 C77 120.7(6) . . ?
C75 C76 H76 119.6 . . ?
C46 C51 H51A 109.5 . . ?
C46 C51 H51B 109.5 . . ?
C46 C51 H51C 109.5 . . ?
H51A C51 H51B 109.5 . . ?
H51A C51 H51C 109.5 . . ?
H51B C51 H51C 109.5 . . ?
O80 C81 H81A 110.7 . . ?
O80 C81 H81B 110.7 . . ?
O80 C81 C82 105.3(5) . . ?
H81A C81 H81B 108.8 . . ?
C82 C81 H81A 110.7 . . ?
C82 C81 H81B 110.7 . . ?
C73 C74 H74 119.6 . . ?
C75 C74 C73 120.8(6) . . ?
C75 C74 H74 119.6 . . ?
C77 C79 H79A 109.5 . . ?
C77 C79 H79B 109.5 . . ?
C77 C79 H79C 109.5 . . ?
H79A C79 H79B 109.5 . . ?
H79A C79 H79C 109.5 . . ?
H79B C79 H79C 109.5 . . ?
C58 C57 H57 119.6 . . ?
C58 C57 C56 120.9(5) . . ?
C56 C57 H57 119.6 . . ?
C64 C65 H65 119.2 . . ?
C66 C65 C64 121.6(6) . . ?
C66 C65 H65 119.2 . . ?
C81 C82 H82A 111.0 . . ?
C81 C82 H82B 111.0 . . ?
C81 C82 C83 103.8(5) . . ?
H82A C82 H82B 109.0 . . ?
C83 C82 H82A 111.0 . . ?
C83 C82 H82B 111.0 . . ?
O61 B60 O61 104.9(4) . 2_656 ?
O61 B60 N59 111.89(15) 2_656 2_656 ?
O61 B60 N59 111.89(15) . . ?
O61 B60 N59 110.63(14) . 2_656 ?
O61 B60 N59 110.63(14) 2_656 . ?
N59 B60 N59 107.0(5) 2_656 . ?
C84 C83 C82 103.3(5) . . ?
C84 C83 H83A 111.1 . . ?
C84 C83 H83B 111.1 . . ?
C82 C83 H83A 111.1 . . ?
C82 C83 H83B 111.1 . . ?
H83A C83 H83B 109.1 . . ?
C76 C75 H75 119.8 . . ?
C74 C75 C76 120.3(6) . . ?
C74 C75 H75 119.8 . . ?
C54 C55 H55 119.0 . . ?
C56 C55 C54 122.0(5) . . ?
C56 C55 H55 119.0 . . ?
O87 C88 H88A 110.3 . . ?
O87 C88 H88B 110.3 . . ?
O87 C88 C89 106.9(5) . . ?
H88A C88 H88B 108.6 . . ?
C89 C88 H88A 110.3 . . ?
C89 C88 H88B 110.3 . . ?
C65 C66 C66 120.3(4) . 2_656 ?
C65 C66 H66 119.8 . . ?
C66 C66 H66 119.8 2_656 . ?
C57 C56 H56 120.3 . . ?
C55 C56 C57 119.4(6) . . ?
C55 C56 H56 120.3 . . ?
C88 C89 H89A 110.8 . . ?
C88 C89 H89B 110.8 . . ?
C88 C89 C35 100.7(8) . . ?
C88 C89 C17 105.0(8) . . ?
H89A C89 H89B 108.8 . . ?
C17 C89 H89A 110.8 . . ?
C17 C89 H89B 110.8 . . ?
C86 C35 H35A 111.0 . . ?
C86 C35 H35B 111.0 . . ?
C89 C35 C86 104.0(6) . . ?
C89 C35 H35A 111.0 . . ?
C89 C35 H35B 111.0 . . ?
H35A C35 H35B 109.0 . . ?
C86 C17 C89 94.9(13) . . ?
C86 C17 H17A 112.8 . . ?
C86 C17 H17B 112.8 . . ?
C89 C17 H17A 112.8 . . ?
C89 C17 H17B 112.8 . . ?
H17A C17 H17B 110.2 . . ?

loop_
_geom_bond_atom_site_label_1
_geom_bond_atom_site_label_2
_geom_bond_distance
_geom_bond_site_symmetry_2
_geom_bond_publ_flag
O2 C3 1.351(5) . ?
O2 B1 1.497(5) . ?
O1 C12 1.346(5) . ?
O1 B1 1.487(5) . ?
O61 C62 1.349(5) . ?
O61 B60 1.482(5) . ?
N59 C67 1.327(6) . ?
N59 C53 1.447(5) . ?
N59 B60 1.539(5) . ?
O80 C84 1.421(6) . ?
O80 C81 1.423(6) . ?
N3 C2 1.336(5) . ?
N3 C1 1.343(5) . ?
N5 H5 0.8800 . ?
N5 C2 1.362(5) . ?
N5 C45 1.425(5) . ?
N1 C27 1.449(4) . ?
N1 C1 1.331(5) . ?
N1 B1 1.533(5) . ?
N4 H4 0.8800 . ?
N4 C1 1.346(5) . ?
N4 C36 1.431(6) . ?
N6 H6A 0.8800 . ?
N6 C67 1.356(5) . ?
N6 C72 1.424(6) . ?
N68 C67 1.333(5) 2_656 ?
N68 C67 1.333(5) . ?
C2 N2 1.344(5) . ?
O87 C86 1.413(6) . ?
O87 C88 1.405(7) . ?
N2 C19 1.449(5) . ?
N2 B1 1.527(5) . ?
C3 C12 1.409(5) . ?
C3 C4 1.366(6) . ?
C19 C24 1.402(5) . ?
C19 C20 1.399(5) . ?
C62 C62 1.426(7) 2_656 ?
C62 C63 1.363(6) . ?
C27 C28 1.407(5) . ?
C27 C32 1.397(5) . ?
C28 C29 1.388(6) . ?
C28 C33 1.482(6) . ?
C12 C11 1.367(6) . ?
C24 C23 1.390(6) . ?
C24 C26 1.508(6) . ?
C49 H49 0.9500 . ?
C49 C48 1.378(6) . ?
C49 C50 1.392(6) . ?
C72 C77 1.408(8) . ?
C72 C73 1.410(7) . ?
C77 C76 1.395(7) . ?
C77 C79 1.496(7) . ?
C20 C21 1.399(6) . ?
C20 C25 1.491(6) . ?
C48 H48 0.9500 . ?
C48 C47 1.372(7) . ?
C63 H63 0.9500 . ?
C63 C64 1.408(7) . ?
C10 C11 1.419(6) . ?
C10 C9 1.414(6) . ?
C10 C5 1.433(6) . ?
C23 H23 0.9500 . ?
C23 C22 1.378(7) . ?
C47 H47 0.9500 . ?
C47 C46 1.384(6) . ?
C21 H21 0.9500 . ?
C21 C22 1.379(7) . ?
C11 H11 0.9500 . ?
C50 C52 1.503(6) . ?
C50 C45 1.403(5) . ?
C53 C58 1.403(5) . ?
C53 C54 1.397(5) . ?
C4 H4A 0.9500 . ?
C4 C5 1.423(6) . ?
C8 H8 0.9500 . ?
C8 C9 1.375(7) . ?
C8 C7 1.407(8) . ?
C73 C78 1.483(9) . ?
C73 C74 1.404(8) . ?
C58 C71 1.497(6) . ?
C58 C57 1.383(7) . ?
C52 H52A 0.9800 . ?
C52 H52B 0.9800 . ?
C52 H52C 0.9800 . ?
C31 H31 0.9500 . ?
C31 C32 1.385(6) . ?
C31 C30 1.373(7) . ?
C36 C41 1.393(7) . ?
C36 C37 1.398(6) . ?
C22 H22 0.9500 . ?
C71 H71A 0.9800 . ?
C71 H71B 0.9800 . ?
C71 H71C 0.9800 . ?
C26 H26A 0.9800 . ?
C26 H26B 0.9800 . ?
C26 H26C 0.9800 . ?
C39 H39 0.9500 . ?
C39 C40 1.370(10) . ?
C39 C38 1.386(10) . ?
C32 C34 1.511(6) . ?
C64 C64 1.452(10) 2_656 ?
C64 C65 1.417(8) . ?
C46 C45 1.400(5) . ?
C46 C51 1.519(6) . ?
C54 C70 1.495(7) . ?
C54 C55 1.383(8) . ?
C84 H84A 0.9900 . ?
C84 H84B 0.9900 . ?
C84 C83 1.492(7) . ?
C9 H9 0.9500 . ?
C7 H7 0.9500 . ?
C7 C6 1.389(7) . ?
C29 H29 0.9500 . ?
C29 C30 1.383(8) . ?
C6 H6 0.9500 . ?
C6 C5 1.402(6) . ?
C25 H25A 0.9800 . ?
C25 H25B 0.9800 . ?
C25 H25C 0.9800 . ?
C41 C40 1.378(7) . ?
C41 C43 1.507(8) . ?
C30 H30 0.9500 . ?
C37 C38 1.386(9) . ?
C37 C42 1.492(9) . ?
C70 H70A 0.9800 . ?
C70 H70B 0.9800 . ?
C70 H70C 0.9800 . ?
C40 H40 0.9500 . ?
C33 H33A 0.9800 . ?
C33 H33B 0.9800 . ?
C33 H33C 0.9800 . ?
C38 H38 0.9500 . ?
C86 H86A 0.9900 . ?
C86 H86B 0.9900 . ?
C86 C35 1.479(10) . ?
C86 C17 1.45(2) . ?
C78 H78A 0.9800 . ?
C78 H78B 0.9800 . ?
C78 H78C 0.9800 . ?
C34 H34A 0.9800 . ?
C34 H34B 0.9800 . ?
C34 H34C 0.9800 . ?
C42 H42A 0.9800 . ?
C42 H42B 0.9800 . ?
C42 H42C 0.9800 . ?
C43 H43A 0.9800 . ?
C43 H43B 0.9800 . ?
C43 H43C 0.9800 . ?
C76 H76 0.9500 . ?
C76 C75 1.393(9) . ?
C51 H51A 0.9800 . ?
C51 H51B 0.9800 . ?
C51 H51C 0.9800 . ?
C81 H81A 0.9900 . ?
C81 H81B 0.9900 . ?
C81 C82 1.496(10) . ?
C74 H74 0.9500 . ?
C74 C75 1.392(10) . ?
C79 H79A 0.9800 . ?
C79 H79B 0.9800 . ?
C79 H79C 0.9800 . ?
C57 H57 0.9500 . ?
C57 C56 1.384(8) . ?
C65 H65 0.9500 . ?
C65 C66 1.374(9) . ?
C82 H82A 0.9900 . ?
C82 H82B 0.9900 . ?
C82 C83 1.544(12) . ?
B60 O61 1.482(5) 2_656 ?
B60 N59 1.539(5) 2_656 ?
C83 H83A 0.9900 . ?
C83 H83B 0.9900 . ?
C75 H75 0.9500 . ?
C55 H55 0.9500 . ?
C55 C56 1.378(10) . ?
C88 H88A 0.9900 . ?
C88 H88B 0.9900 . ?
C88 C89 1.447(10) . ?
C66 C66 1.393(14) 2_656 ?
C66 H66 0.9500 . ?
C56 H56 0.9500 . ?
C89 H89A 0.9900 . ?
C89 H89B 0.9900 . ?
C89 C35 1.476(12) . ?
C89 C17 1.70(3) . ?
C35 H35A 0.9900 . ?
C35 H35B 0.9900 . ?
C17 H17A 0.9900 . ?
C17 H17B 0.9900 . ?

loop_
_geom_torsion_atom_site_label_1
_geom_torsion_atom_site_label_2
_geom_torsion_atom_site_label_3
_geom_torsion_atom_site_label_4
_geom_torsion
_geom_torsion_site_symmetry_1
_geom_torsion_site_symmetry_2
_geom_torsion_site_symmetry_3
_geom_torsion_site_symmetry_4
_geom_torsion_publ_flag
O2 C3 C12 O1 -1.8(4) . . . . ?
O2 C3 C12 C11 178.1(3) . . . . ?
O2 C3 C4 C5 -178.8(3) . . . . ?
O1 C12 C11 C10 180.0(3) . . . . ?
O61 C62 C63 C64 -179.9(4) . . . . ?
N59 C53 C58 C71 5.5(7) . . . . ?
N59 C53 C58 C57 -174.2(5) . . . . ?
N59 C53 C54 C70 -5.8(7) . . . . ?
N59 C53 C54 C55 174.8(5) . . . . ?
O80 C84 C83 C82 22.6(6) . . . . ?
O80 C81 C82 C83 -26.0(6) . . . . ?
N3 C2 N2 C19 180.0(3) . . . . ?
N3 C2 N2 B1 1.1(5) . . . . ?
N5 C2 N2 C19 0.1(5) . . . . ?
N5 C2 N2 B1 -178.8(3) . . . . ?
N1 C27 C28 C29 177.7(4) . . . . ?
N1 C27 C28 C33 -3.4(6) . . . . ?
N1 C27 C32 C31 -176.3(4) . . . . ?
N1 C27 C32 C34 2.3(6) . . . . ?
N4 C36 C41 C40 176.8(4) . . . . ?
N4 C36 C41 C43 -1.3(6) . . . . ?
N4 C36 C37 C38 -178.4(4) . . . . ?
N4 C36 C37 C42 1.7(6) . . . . ?
N6 C72 C77 C76 -179.1(4) . . . . ?
N6 C72 C77 C79 0.6(7) . . . . ?
N6 C72 C73 C78 -3.2(6) . . . . ?
N6 C72 C73 C74 178.2(4) . . . . ?
C2 N3 C1 N1 -2.2(5) . . . . ?
C2 N3 C1 N4 178.1(3) . . . . ?
C2 N5 C45 C50 79.9(4) . . . . ?
C2 N5 C45 C46 -101.2(4) . . . . ?
C2 N2 C19 C24 90.9(4) . . . . ?
C2 N2 C19 C20 -95.4(4) . . . . ?
C2 N2 B1 O2 -126.5(3) . . . . ?
C2 N2 B1 O1 118.5(4) . . . . ?
C2 N2 B1 N1 -4.6(4) . . . . ?
O87 C86 C35 C89 -26.3(13) . . . . ?
O87 C86 C17 C89 38.4(14) . . . . ?
O87 C88 C89 C35 -35.1(11) . . . . ?
O87 C88 C89 C17 4.9(13) . . . . ?
N2 C19 C24 C23 169.7(4) . . . . ?
N2 C19 C24 C26 -9.8(6) . . . . ?
N2 C19 C20 C21 -170.4(4) . . . . ?
N2 C19 C20 C25 11.3(6) . . . . ?
C3 O2 B1 O1 -3.0(3) . . . . ?
C3 O2 B1 N1 117.3(3) . . . . ?
C3 O2 B1 N2 -122.5(3) . . . . ?
C3 C12 C11 C10 0.1(5) . . . . ?
C3 C4 C5 C10 0.9(5) . . . . ?
C3 C4 C5 C6 178.7(4) . . . . ?
C19 N2 B1 O2 54.5(4) . . . . ?
C19 N2 B1 O1 -60.5(4) . . . . ?
C19 N2 B1 N1 176.5(3) . . . . ?
C19 C24 C23 C22 0.7(6) . . . . ?
C19 C20 C21 C22 1.0(6) . . . . ?
C67 N59 C53 C58 -90.9(5) . . . . ?
C67 N59 C53 C54 91.1(5) . . . . ?
C67 N59 B60 O61 -121.8(4) . . . . ?
C67 N59 B60 O61 121.6(4) . . . 2_656 ?
C67 N59 B60 N59 -0.5(2) . . . 2_656 ?
C67 N6 C72 C77 -74.9(5) . . . . ?
C67 N6 C72 C73 106.2(5) . . . . ?
C67 N68 C67 N59 -0.5(3) 2_656 . . . ?
C67 N68 C67 N6 178.9(4) 2_656 . . . ?
C62 O61 B60 O61 -0.32(17) . . . 2_656 ?
C62 O61 B60 N59 -120.3(3) . . . . ?
C62 O61 B60 N59 120.5(3) . . . 2_656 ?
C62 C62 C63 C64 0.6(7) 2_656 . . . ?
C62 C63 C64 C64 1.8(10) . . . 2_656 ?
C62 C63 C64 C65 179.6(6) . . . . ?
C27 N1 C1 N3 174.8(3) . . . . ?
C27 N1 C1 N4 -5.6(5) . . . . ?
C27 N1 B1 O2 -49.9(4) . . . . ?
C27 N1 B1 O1 65.4(4) . . . . ?
C27 N1 B1 N2 -172.0(3) . . . . ?
C27 C28 C29 C30 -1.1(7) . . . . ?
C28 C27 C32 C31 2.2(7) . . . . ?
C28 C27 C32 C34 -179.2(4) . . . . ?
C28 C29 C30 C31 1.7(8) . . . . ?
C12 O1 B1 O2 2.0(3) . . . . ?
C12 O1 B1 N1 -117.7(3) . . . . ?
C12 O1 B1 N2 121.5(3) . . . . ?
C12 C3 C4 C5 1.8(5) . . . . ?
C24 C19 C20 C21 3.1(6) . . . . ?
C24 C19 C20 C25 -175.1(4) . . . . ?
C24 C23 C22 C21 3.3(7) . . . . ?
C1 N3 C2 N5 -177.5(3) . . . . ?
C1 N3 C2 N2 2.7(5) . . . . ?
C1 N1 C27 C28 90.7(5) . . . . ?
C1 N1 C27 C32 -90.8(5) . . . . ?
C1 N1 B1 O2 127.2(4) . . . . ?
C1 N1 B1 O1 -117.6(4) . . . . ?
C1 N1 B1 N2 5.0(4) . . . . ?
C1 N4 C36 C41 74.0(5) . . . . ?
C1 N4 C36 C37 -107.8(4) . . . . ?
C49 C48 C47 C46 0.7(6) . . . . ?
C49 C50 C45 N5 179.6(3) . . . . ?
C49 C50 C45 C46 0.7(5) . . . . ?
C72 N6 C67 N59 -173.2(4) . . . . ?
C72 N6 C67 N68 7.4(6) . . . . ?
C72 C77 C76 C75 1.8(7) . . . . ?
C72 C73 C74 C75 0.1(7) . . . . ?
C77 C72 C73 C78 177.9(4) . . . . ?
C77 C72 C73 C74 -0.7(7) . . . . ?
C77 C76 C75 C74 -2.4(8) . . . . ?
C20 C19 C24 C23 -4.0(6) . . . . ?
C20 C19 C24 C26 176.6(4) . . . . ?
C20 C21 C22 C23 -4.2(7) . . . . ?
C48 C49 C50 C52 -179.7(4) . . . . ?
C48 C49 C50 C45 -0.5(6) . . . . ?
C48 C47 C46 C45 -0.5(6) . . . . ?
C48 C47 C46 C51 177.3(4) . . . . ?
C63 C64 C65 C66 -177.4(8) . . . . ?
C47 C46 C45 N5 -179.1(4) . . . . ?
C47 C46 C45 C50 -0.2(6) . . . . ?
C11 C10 C9 C8 178.4(4) . . . . ?
C11 C10 C5 C4 -3.1(5) . . . . ?
C11 C10 C5 C6 179.1(3) . . . . ?
C50 C49 C48 C47 -0.2(6) . . . . ?
C53 N59 C67 N6 4.1(5) . . . . ?
C53 N59 C67 N68 -176.5(3) . . . . ?
C53 N59 B60 O61 -60.7(4) . . . 2_656 ?
C53 N59 B60 O61 55.8(4) . . . . ?
C53 N59 B60 N59 177.2(3) . . . 2_656 ?
C53 C58 C57 C56 -1.4(11) . . . . ?
C53 C54 C55 C56 0.2(12) . . . . ?
C4 C3 C12 O1 177.8(3) . . . . ?
C4 C3 C12 C11 -2.3(5) . . . . ?
C8 C7 C6 C5 -1.9(6) . . . . ?
C73 C72 C77 C76 -0.2(7) . . . . ?
C73 C72 C77 C79 179.5(4) . . . . ?
C73 C74 C75 C76 1.5(8) . . . . ?
C58 C53 C54 C70 176.3(5) . . . . ?
C58 C53 C54 C55 -3.1(8) . . . . ?
C58 C57 C56 C55 -1.5(14) . . . . ?
C52 C50 C45 N5 -1.2(5) . . . . ?
C52 C50 C45 C46 179.9(4) . . . . ?
C36 N4 C1 N3 -6.3(5) . . . . ?
C36 N4 C1 N1 174.0(4) . . . . ?
C36 C41 C40 C39 1.4(7) . . . . ?
C36 C37 C38 C39 1.6(7) . . . . ?
C71 C58 C57 C56 178.9(7) . . . . ?
C26 C24 C23 C22 -179.8(4) . . . . ?
C32 C27 C28 C29 -0.8(6) . . . . ?
C32 C27 C28 C33 178.1(4) . . . . ?
C32 C31 C30 C29 -0.2(9) . . . . ?
C64 C64 C65 C66 0.5(13) 2_656 . . . ?
C64 C65 C66 C66 -3.7(18) . . . 2_656 ?
C54 C53 C58 C71 -176.5(4) . . . . ?
C54 C53 C58 C57 3.8(8) . . . . ?
C54 C55 C56 C57 2.1(15) . . . . ?
C84 O80 C81 C82 41.2(5) . . . . ?
C9 C10 C11 C12 -177.1(3) . . . . ?
C9 C10 C5 C4 176.5(3) . . . . ?
C9 C10 C5 C6 -1.3(5) . . . . ?
C9 C8 C7 C6 -0.6(6) . . . . ?
C7 C8 C9 C10 2.1(6) . . . . ?
C7 C6 C5 C10 2.8(6) . . . . ?
C7 C6 C5 C4 -175.0(4) . . . . ?
C25 C20 C21 C22 179.3(4) . . . . ?
C41 C36 C37 C38 -0.2(6) . . . . ?
C41 C36 C37 C42 179.9(4) . . . . ?
C5 C10 C11 C12 2.6(5) . . . . ?
C5 C10 C9 C8 -1.2(6) . . . . ?
C30 C31 C32 C27 -1.6(8) . . . . ?
C30 C31 C32 C34 179.7(5) . . . . ?
C37 C36 C41 C40 -1.3(6) . . . . ?
C37 C36 C41 C43 -179.4(4) . . . . ?
C70 C54 C55 C56 -179.3(8) . . . . ?
C40 C39 C38 C37 -1.6(8) . . . . ?
C33 C28 C29 C30 180.0(5) . . . . ?
C45 N5 C2 N3 -7.2(5) . . . . ?
C45 N5 C2 N2 172.7(3) . . . . ?
C38 C39 C40 C41 0.0(8) . . . . ?
B1 O2 C3 C12 3.0(4) . . . . ?
B1 O2 C3 C4 -176.5(3) . . . . ?
B1 O1 C12 C3 -0.3(4) . . . . ?
B1 O1 C12 C11 179.8(3) . . . . ?
B1 N1 C27 C28 -92.3(4) . . . . ?
B1 N1 C27 C32 86.2(4) . . . . ?
B1 N1 C1 N3 -2.1(5) . . . . ?
B1 N1 C1 N4 177.6(3) . . . . ?
B1 N2 C19 C24 -90.1(4) . . . . ?
B1 N2 C19 C20 83.6(4) . . . . ?
C86 O87 C88 C89 19.7(10) . . . . ?
C78 C73 C74 C75 -178.5(4) . . . . ?
C42 C37 C38 C39 -178.4(4) . . . . ?
C43 C41 C40 C39 179.5(5) . . . . ?
C51 C46 C45 N5 3.1(6) . . . . ?
C51 C46 C45 C50 -178.0(4) . . . . ?
C81 O80 C84 C83 -40.0(5) . . . . ?
C81 C82 C83 C84 2.1(6) . . . . ?
C79 C77 C76 C75 -178.0(5) . . . . ?
B60 O61 C62 C62 0.8(4) . . . 2_656 ?
B60 O61 C62 C63 -178.7(4) . . . . ?
B60 N59 C67 N6 -178.4(3) . . . . ?
B60 N59 C67 N68 1.1(5) . . . . ?
B60 N59 C53 C58 91.4(4) . . . . ?
B60 N59 C53 C54 -86.6(4) . . . . ?
C88 O87 C86 C35 4.5(10) . . . . ?
C88 O87 C86 C17 -40.9(14) . . . . ?
C88 C89 C35 C86 37.0(13) . . . . ?
C88 C89 C17 C86 -26.0(15) . . . . ?

loop_
_smtbx_masks_void_nr
_smtbx_masks_void_average_x
_smtbx_masks_void_average_y
_smtbx_masks_void_average_z
_smtbx_masks_void_volume
_smtbx_masks_void_count_electrons
_smtbx_masks_void_content
1 0.000 0.433 0.000 7.3 0.0 ?
2 0.178 0.204 0.450 149.0 41.5 '1 THF'
3 0.322 0.704 0.550 149.0 41.4 '1 THF'
4 0.500 0.933 1.000 7.3 0.0 ?
5 0.678 0.704 0.450 149.0 41.3 '1 THF'
6 0.822 0.204 0.550 149.0 41.3 '1 THF'
